data_4507685
loop_
_publ_author_name
'Bolla, Geetha'
'Sanphui, Palash'
'Nangia, Ashwini'

_publ_section_title
;
 Solubility Advantage of Tenoxicam Phenolic Cocrystals Compared to Salts
;
_journal_issue 5
_journal_name_full 'Crystal Growth &amp; Design'
_journal_page_first 1988
_journal_paper_doi 10.1021/cg4000457
_journal_volume 13
_journal_year 2013
_chemical_formula_moiety C13H11N3O4S2,CH3NO2
_chemical_formula_sum 'C14 H14 N4 O6 S2'
_chemical_formula_weight 398.41
_chemical_melting_point 358
_chemical_name_systematic
; 
 ? 
;
_space_group_IT_number 14
_symmetry_cell_setting monoclinic
_symmetry_space_group_name_Hall '-P 2yn'
_symmetry_space_group_name_H-M 'P 1 21/n 1'
_atom_sites_solution_hydrogens geom
_atom_sites_solution_primary direct
_atom_sites_solution_secondary difmap
_audit_creation_method SHELXL-97
_cell_angle_alpha 90.00
_cell_angle_beta 97.897(9)
_cell_angle_gamma 90.00
_cell_formula_units_Z 4
_cell_length_a 8.9532(10)
_cell_length_b 9.1395(13)
_cell_length_c 21.195(2)
_cell_measurement_reflns_used 3680
_cell_measurement_temperature 298(2)
_cell_measurement_theta_max 26.3132
_cell_measurement_theta_min 2.9492
_cell_volume 1717.9(4)
_computing_structure_refinement 'SHELXL-97 (Sheldrick, 1997)'
_computing_structure_solution 'SHELXS-97 (Sheldrick, 1990)'
_diffrn_ambient_temperature 298(2)
_diffrn_measured_fraction_theta_full 0.993
_diffrn_measured_fraction_theta_max 0.993
_diffrn_measurement_device_type 'Xcalibur, Eos, Gemini'
_diffrn_measurement_method '\w scans'
_diffrn_radiation_monochromator graphite
_diffrn_radiation_source 'fine-focus sealed tube'
_diffrn_radiation_type MoK\a
_diffrn_radiation_wavelength 0.71073
_diffrn_reflns_av_R_equivalents 0.0285
_diffrn_reflns_av_sigmaI/netI 0.0310
_diffrn_reflns_limit_h_max 11
_diffrn_reflns_limit_h_min -11
_diffrn_reflns_limit_k_max 11
_diffrn_reflns_limit_k_min -6
_diffrn_reflns_limit_l_max 26
_diffrn_reflns_limit_l_min -25
_diffrn_reflns_number 6766
_diffrn_reflns_theta_full 26.37
_diffrn_reflns_theta_max 26.37
_diffrn_reflns_theta_min 2.96
_exptl_absorpt_coefficient_mu 0.351
_exptl_absorpt_correction_T_max 1.0000
_exptl_absorpt_correction_T_min 0.84011
_exptl_absorpt_correction_type multi-scan
_exptl_absorpt_process_details SADABS
_exptl_crystal_colour yellow
_exptl_crystal_density_diffrn 1.540
_exptl_crystal_density_method 'not measured'
_exptl_crystal_description plate
_exptl_crystal_F_000 824
_exptl_crystal_size_max 0.24
_exptl_crystal_size_mid 0.22
_exptl_crystal_size_min 0.20
_refine_diff_density_max 0.316
_refine_diff_density_min -0.327
_refine_diff_density_rms 0.066
_refine_ls_extinction_method none
_refine_ls_goodness_of_fit_ref 1.107
_refine_ls_hydrogen_treatment mixed
_refine_ls_matrix_type full
_refine_ls_number_parameters 241
_refine_ls_number_reflns 3484
_refine_ls_number_restraints 0
_refine_ls_restrained_S_all 1.107
_refine_ls_R_factor_all 0.0625
_refine_ls_R_factor_gt 0.0467
_refine_ls_shift/su_max 0.000
_refine_ls_shift/su_mean 0.000
_refine_ls_structure_factor_coef Fsqd
_refine_ls_weighting_details 'calc w=1/[\s^2^(Fo^2^)+(0.0622P)^2^+1.1829P] where P=(Fo^2^+2Fc^2^)/3'
_refine_ls_weighting_scheme calc
_refine_ls_wR_factor_gt 0.1307
_refine_ls_wR_factor_ref 0.1379
_reflns_number_gt 2723
_reflns_number_total 3484
_reflns_threshold_expression >2sigma(I)
_cod_data_source_file cg4000457_si_009.cif
_cod_data_source_block TNX-NM
_cod_original_cell_volume 1717.9(3)
_cod_original_sg_symbol_H-M P21/n
_cod_database_code 4507685

loop_
_symmetry_equiv_pos_as_xyz
'x, y, z'
'-x+1/2, y+1/2, -z+1/2'
'-x, -y, -z'
'x-1/2, -y-1/2, z-1/2'

loop_
_atom_site_label
_atom_site_type_symbol
_atom_site_fract_x
_atom_site_fract_y
_atom_site_fract_z
_atom_site_U_iso_or_equiv
_atom_site_adp_type
_atom_site_occupancy
_atom_site_symmetry_multiplicity
_atom_site_calc_flag
_atom_site_refinement_flags
S1 S 0.75951(7) 0.65265(9) 0.16873(3) 0.0428(2) Uani 1 1 d .
S2 S 0.33805(7) 0.49853(9) 0.08365(3) 0.0439(2) Uani 1 1 d .
O1 O 0.87738(19) 0.9148(2) 0.02374(9) 0.0454(5) Uani 1 1 d .
O2 O 0.43739(19) 0.7448(2) 0.00226(8) 0.0446(5) Uani 1 1 d .
N1 N 0.8128(2) 1.0618(3) -0.08284(10) 0.0362(5) Uani 1 1 d .
N3 N 0.8063(2) 0.6856(3) 0.09846(10) 0.0356(5) Uani 1 1 d .
N2 N 0.6467(2) 0.9072(3) -0.03795(10) 0.0393(5) Uani 1 1 d .
H2A H 0.5558 0.8751 -0.0402 0.047 Uiso 1 1 calc R
C9 C 0.5036(3) 0.5951(3) 0.09246(11) 0.0345(6) Uani 1 1 d .
C8 C 0.5413(3) 0.7030(3) 0.04524(11) 0.0335(6) Uani 1 1 d .
C7 C 0.6909(3) 0.7548(3) 0.05343(11) 0.0336(6) Uani 1 1 d .
C6 C 0.7476(3) 0.8633(3) 0.01444(11) 0.0342(6) Uani 1 1 d .
C2 C 0.7519(3) 1.1761(4) -0.18191(13) 0.0455(7) Uani 1 1 d .
H2 H 0.7772 1.2377 -0.2137 0.055 Uiso 1 1 calc R
O3 O 0.8699(2) 0.5567(3) 0.20172(10) 0.0662(7) Uani 1 1 d .
C1 C 0.8516(3) 1.1482(3) -0.12914(13) 0.0426(7) Uani 1 1 d .
H1 H 0.9475 1.1892 -0.1250 0.051 Uiso 1 1 calc R
C10 C 0.5890(3) 0.5592(3) 0.14941(12) 0.0384(6) Uani 1 1 d .
O4 O 0.7310(2) 0.7904(3) 0.19777(9) 0.0580(6) Uani 1 1 d .
C4 C 0.5736(3) 1.0209(4) -0.14028(13) 0.0453(7) Uani 1 1 d .
H4 H 0.4792 0.9767 -0.1444 0.054 Uiso 1 1 calc R
C3 C 0.6107(3) 1.1101(4) -0.18724(13) 0.0493(8) Uani 1 1 d .
H3 H 0.5409 1.1271 -0.2232 0.059 Uiso 1 1 calc R
C11 C 0.5230(3) 0.4533(4) 0.18504(14) 0.0513(8) Uani 1 1 d .
H11 H 0.5671 0.4175 0.2243 0.062 Uiso 1 1 calc R
C12 C 0.3865(3) 0.4099(4) 0.15475(14) 0.0526(8) Uani 1 1 d .
H12 H 0.3262 0.3401 0.1708 0.063 Uiso 1 1 calc R
C13 C 0.8911(3) 0.5703(4) 0.06990(15) 0.0525(8) Uani 1 1 d .
H13A H 0.8244 0.4910 0.0559 0.079 Uiso 1 1 calc R
H13B H 0.9710 0.5352 0.1011 0.079 Uiso 1 1 calc R
H13C H 0.9329 0.6098 0.0342 0.079 Uiso 1 1 calc R
C5 C 0.6779(3) 0.9960(3) -0.08585(12) 0.0354(6) Uani 1 1 d .
N4 N 0.9841(3) 0.2024(3) 0.13764(15) 0.0612(7) Uani 1 1 d .
O6 O 1.0639(4) 0.1721(4) 0.18618(16) 0.1053(11) Uani 1 1 d .
O5 O 1.0309(4) 0.2525(4) 0.09153(18) 0.0991(11) Uani 1 1 d .
C14 C 0.8215(4) 0.1730(5) 0.1346(2) 0.0787(12) Uani 1 1 d .
H14C H 0.7814 0.2299 0.1664 0.118 Uiso 1 1 calc R
H14B H 0.8062 0.0709 0.1421 0.118 Uiso 1 1 calc R
H14A H 0.7711 0.1992 0.0932 0.118 Uiso 1 1 calc R
H1A H 0.878(4) 1.042(4) -0.0491(16) 0.058(10) Uiso 1 1 d .

loop_
_atom_site_aniso_label
_atom_site_aniso_U_11
_atom_site_aniso_U_22
_atom_site_aniso_U_33
_atom_site_aniso_U_23
_atom_site_aniso_U_13
_atom_site_aniso_U_12
S1 0.0316(3) 0.0599(5) 0.0334(3) 0.0082(3) -0.0079(2) -0.0065(3)
S2 0.0348(4) 0.0549(5) 0.0408(4) -0.0040(3) 0.0004(3) -0.0115(3)
O1 0.0319(9) 0.0582(14) 0.0427(10) 0.0131(10) -0.0070(7) -0.0091(9)
O2 0.0294(9) 0.0610(14) 0.0400(10) 0.0098(9) -0.0067(7) 0.0007(9)
N1 0.0309(10) 0.0418(14) 0.0334(11) 0.0032(10) -0.0041(8) 0.0013(10)
N3 0.0258(10) 0.0433(14) 0.0355(11) 0.0062(10) -0.0030(8) 0.0027(9)
N2 0.0274(10) 0.0494(15) 0.0388(11) 0.0114(10) -0.0040(8) -0.0020(10)
C9 0.0289(11) 0.0402(15) 0.0333(12) -0.0046(11) 0.0004(9) -0.0010(11)
C8 0.0294(12) 0.0399(15) 0.0305(11) -0.0037(11) 0.0012(9) 0.0037(11)
C7 0.0266(11) 0.0406(15) 0.0313(11) 0.0050(11) -0.0042(9) 0.0005(11)
C6 0.0316(12) 0.0377(15) 0.0315(12) 0.0016(11) -0.0021(9) 0.0012(11)
C2 0.0468(15) 0.0533(19) 0.0356(13) 0.0088(13) 0.0023(11) -0.0008(14)
O3 0.0424(11) 0.0915(19) 0.0583(13) 0.0361(13) -0.0152(9) -0.0043(12)
C1 0.0383(14) 0.0488(18) 0.0393(14) 0.0039(13) 0.0000(11) -0.0036(13)
C10 0.0339(12) 0.0462(17) 0.0336(12) 0.0029(12) -0.0011(10) -0.0025(12)
O4 0.0510(12) 0.0785(17) 0.0421(11) -0.0174(11) -0.0025(9) -0.0132(12)
C4 0.0322(13) 0.0543(19) 0.0464(15) 0.0079(14) -0.0061(11) -0.0018(13)
C3 0.0419(15) 0.063(2) 0.0388(14) 0.0086(14) -0.0089(11) 0.0035(15)
C11 0.0486(16) 0.063(2) 0.0412(15) 0.0126(14) 0.0025(12) -0.0073(15)
C12 0.0519(17) 0.055(2) 0.0511(17) 0.0081(15) 0.0088(13) -0.0152(15)
C13 0.0443(16) 0.056(2) 0.0549(17) 0.0046(15) -0.0024(13) 0.0153(15)
C5 0.0312(12) 0.0368(15) 0.0369(13) 0.0014(11) -0.0004(10) 0.0048(11)
N4 0.0649(18) 0.0502(18) 0.0687(19) -0.0158(15) 0.0098(15) 0.0069(15)
O6 0.089(2) 0.127(3) 0.091(2) -0.027(2) -0.0209(17) 0.013(2)
O5 0.105(2) 0.077(2) 0.127(3) 0.022(2) 0.057(2) 0.0173(19)
C14 0.057(2) 0.092(3) 0.087(3) -0.010(2) 0.0098(19) -0.006(2)

loop_
_atom_type_symbol
_atom_type_description
_atom_type_scat_dispersion_real
_atom_type_scat_dispersion_imag
_atom_type_scat_source
C C 0.0033 0.0016 'International Tables Vol C Tables 4.2.6.8 and 6.1.1.4'
H H 0.0000 0.0000 'International Tables Vol C Tables 4.2.6.8 and 6.1.1.4'
N N 0.0061 0.0033 'International Tables Vol C Tables 4.2.6.8 and 6.1.1.4'
O O 0.0106 0.0060 'International Tables Vol C Tables 4.2.6.8 and 6.1.1.4'
S S 0.1246 0.1234 'International Tables Vol C Tables 4.2.6.8 and 6.1.1.4'

loop_
_geom_angle_atom_site_label_1
_geom_angle_atom_site_label_2
_geom_angle_atom_site_label_3
_geom_angle
O3 S1 O4 118.58(15)
O3 S1 N3 108.24(13)
O4 S1 N3 108.18(14)
O3 S1 C10 109.73(14)
O4 S1 C10 109.09(13)
N3 S1 C10 101.67(11)
C12 S2 C9 92.13(14)
C1 N1 C5 123.4(2)
C1 N1 H1A 120(2)
C5 N1 H1A 116(2)
C7 N3 C13 113.6(2)
C7 N3 S1 115.59(16)
C13 N3 S1 116.99(19)
C5 N2 C6 126.2(2)
C5 N2 H2A 116.9
C6 N2 H2A 116.9
C10 C9 C8 127.1(2)
C10 C9 S2 109.9(2)
C8 C9 S2 123.02(18)
O2 C8 C7 125.4(2)
O2 C8 C9 118.3(2)
C7 C8 C9 116.3(2)
C8 C7 C6 124.7(2)
C8 C7 N3 120.9(2)
C6 C7 N3 113.9(2)
O1 C6 N2 120.5(2)
O1 C6 C7 124.7(2)
N2 C6 C7 114.8(2)
C1 C2 C3 118.3(3)
C1 C2 H2 120.9
C3 C2 H2 120.9
N1 C1 C2 120.4(3)
N1 C1 H1 119.8
C2 C1 H1 119.8
C9 C10 C11 114.3(2)
C9 C10 S1 116.8(2)
C11 C10 S1 128.9(2)
C3 C4 C5 119.8(3)
C3 C4 H4 120.1
C5 C4 H4 120.1
C4 C3 C2 120.7(2)
C4 C3 H3 119.7
C2 C3 H3 119.7
C12 C11 C10 111.3(3)
C12 C11 H11 124.3
C10 C11 H11 124.3
C11 C12 S2 112.3(2)
C11 C12 H12 123.8
S2 C12 H12 123.8
N3 C13 H13A 109.5
N3 C13 H13B 109.5
H13A C13 H13B 109.5
N3 C13 H13C 109.5
H13A C13 H13C 109.5
H13B C13 H13C 109.5
N1 C5 N2 120.5(2)
N1 C5 C4 117.4(2)
N2 C5 C4 122.1(2)
O6 N4 O5 123.4(4)
O6 N4 C14 117.6(4)
O5 N4 C14 119.0(3)
N4 C14 H14C 109.5
N4 C14 H14B 109.5
H14C C14 H14B 109.5
N4 C14 H14A 109.5
H14C C14 H14A 109.5
H14B C14 H14A 109.5

loop_
_geom_bond_atom_site_label_1
_geom_bond_atom_site_label_2
_geom_bond_distance
S1 O3 1.430(2)
S1 O4 1.439(3)
S1 N3 1.630(2)
S1 C10 1.748(3)
S2 C12 1.713(3)
S2 C9 1.714(3)
O1 C6 1.244(3)
O2 C8 1.268(3)
N1 C1 1.342(4)
N1 C5 1.343(3)
N1 H1A 0.88(4)
N3 C7 1.452(3)
N3 C13 1.476(4)
N2 C5 1.358(3)
N2 C6 1.391(3)
N2 H2A 0.8600
C9 C10 1.377(3)
C9 C8 1.477(4)
C8 C7 1.409(3)
C7 C6 1.428(4)
C2 C1 1.356(4)
C2 C3 1.391(4)
C2 H2 0.9300
C1 H1 0.9300
C10 C11 1.407(4)
C4 C3 1.363(4)
C4 C5 1.400(3)
C4 H4 0.9300
C3 H3 0.9300
C11 C12 1.359(4)
C11 H11 0.9300
C12 H12 0.9300
C13 H13A 0.9600
C13 H13B 0.9600
C13 H13C 0.9600
N4 O6 1.202(4)
N4 O5 1.205(4)
N4 C14 1.473(5)
C14 H14C 0.9600
C14 H14B 0.9600
C14 H14A 0.9600
